data_4312427
loop_
_publ_author_name
'Willa M. Williams'
'Robin T. Macaluso'
'M. Moldovan'
'D. P. Young'
'Julia Y. Chan'

_publ_section_title
;
 Synthesis, Structure, and Magnetoresistance of SmPd2Ga2
;
_journal_name_full 'Inorganic Chemistry'
_journal_page_first 7315
_journal_page_last 7318
_journal_paper_doi 10.1021/ic034660r
_journal_volume 42
_journal_year 2003
_chemical_formula_sum 'Ga2 Pd2 Sm'
_chemical_formula_weight 502.59
_chemical_name_systematic
;
?
;
_space_group_IT_number 139
_symmetry_cell_setting tetragonal
_symmetry_space_group_name_Hall '-I 4 2'
_symmetry_space_group_name_H-M 'I 4/m m m'
_atom_sites_solution_hydrogens none
_atom_sites_solution_primary direct
_atom_sites_solution_secondary difmap
_audit_creation_method SHELXL-97
_cell_angle_alpha 90.000(3)
_cell_angle_beta 90.000(3)
_cell_angle_gamma 90.000(3)
_cell_formula_units_Z 2
_cell_length_a 4.2170(3)
_cell_length_b 4.2170(3)
_cell_length_c 10.4140(4)
_cell_measurement_temperature 298
_cell_measurement_theta_max 29.74
_cell_measurement_theta_min 5.22
_cell_volume 185.19(2)
_computing_cell_refinement 'Denzo and Scalepak (Otwinowski & Minor, 1997)'
_computing_data_collection 'COLLECT (Nonius, 2000)'
_computing_data_reduction 'Denzo and Scalepak (Otwinowski & Minor, 1997)'
_computing_publication_material 'SHELXL-97 (Sheldrick, 1997)'
_computing_structure_refinement 'SHELXL-97 (Sheldrick, 1997)'
_computing_structure_solution 'SHELXS-97 (Sheldrick, 1990)'
_diffrn_ambient_temperature 293(2)
_diffrn_measured_fraction_theta_full 0.971
_diffrn_measured_fraction_theta_max 0.971
_diffrn_measurement_device_type 'KappaCCD (with Oxford Cryostream)'
_diffrn_measurement_method ' \w scans with \k offsets'
_diffrn_radiation_monochromator graphite
_diffrn_radiation_source 'fine-focus sealed tube'
_diffrn_radiation_type MoK\a
_diffrn_radiation_wavelength 0.71073
_diffrn_reflns_av_R_equivalents 0.0814
_diffrn_reflns_av_sigmaI/netI 0.0468
_diffrn_reflns_limit_h_max 5
_diffrn_reflns_limit_h_min -5
_diffrn_reflns_limit_k_max 5
_diffrn_reflns_limit_k_min -5
_diffrn_reflns_limit_l_max 14
_diffrn_reflns_limit_l_min -14
_diffrn_reflns_number 941
_diffrn_reflns_theta_full 29.74
_diffrn_reflns_theta_max 29.74
_diffrn_reflns_theta_min 5.22
_diffrn_standards_decay_% none
_diffrn_standards_number 0
_exptl_absorpt_coefficient_mu 39.224
_exptl_absorpt_correction_T_max 0.074
_exptl_absorpt_correction_T_min 0.040
_exptl_absorpt_correction_type multi-scan
_exptl_absorpt_process_details 'HKL Scalepack (Otwinowski & Minor 1997)'
_exptl_crystal_colour silvery
_exptl_crystal_density_diffrn 9.013
_exptl_crystal_density_method 'not measured'
_exptl_crystal_description fragment
_exptl_crystal_F_000 432
_exptl_crystal_size_max 0.08
_exptl_crystal_size_mid 0.04
_exptl_crystal_size_min 0.04
_refine_diff_density_max 11.924
_refine_diff_density_min -5.686
_refine_diff_density_rms 1.330
_refine_ls_extinction_coef 0.017(12)
_refine_ls_extinction_expression Fc^*^=kFc[1+0.001xFc^2^\l^3^/sin(2\q)]^-1/4^
_refine_ls_extinction_method SHELXL
_refine_ls_goodness_of_fit_ref 1.660
_refine_ls_hydrogen_treatment none
_refine_ls_matrix_type full
_refine_ls_number_parameters 7
_refine_ls_number_reflns 101
_refine_ls_number_restraints 0
_refine_ls_restrained_S_all 1.660
_refine_ls_R_factor_all 0.0976
_refine_ls_R_factor_gt 0.0972
_refine_ls_shift/su_max 0.007
_refine_ls_shift/su_mean 0.004
_refine_ls_structure_factor_coef Fsqd
_refine_ls_weighting_details 'calc w=1/[\s^2^(Fo^2^)+(0.1107P)^2^+49.9511P] where P=(Fo^2^+2Fc^2^)/3'
_refine_ls_weighting_scheme calc
_refine_ls_wR_factor_gt 0.2796
_refine_ls_wR_factor_ref 0.2798
_reflns_number_gt 100
_reflns_number_total 101
_reflns_threshold_expression >2sigma(I)
_cod_data_source_file ic034660rsi20030612_044140.cif
_cod_data_source_block SmPd2Ga2
_cod_database_code 4312427

loop_
_symmetry_equiv_pos_as_xyz
'x, y, z'
'-x, -y, z'
'x, -y, -z'
'-x, y, -z'
'-y, -x, -z'
'y, x, -z'
'y, -x, z'
'-y, x, z'
'x+1/2, y+1/2, z+1/2'
'-x+1/2, -y+1/2, z+1/2'
'x+1/2, -y+1/2, -z+1/2'
'-x+1/2, y+1/2, -z+1/2'
'-y+1/2, -x+1/2, -z+1/2'
'y+1/2, x+1/2, -z+1/2'
'y+1/2, -x+1/2, z+1/2'
'-y+1/2, x+1/2, z+1/2'
'-x, -y, -z'
'x, y, -z'
'-x, y, z'
'x, -y, z'
'y, x, z'
'-y, -x, z'
'-y, x, -z'
'y, -x, -z'
'-x+1/2, -y+1/2, -z+1/2'
'x+1/2, y+1/2, -z+1/2'
'-x+1/2, y+1/2, z+1/2'
'x+1/2, -y+1/2, z+1/2'
'y+1/2, x+1/2, z+1/2'
'-y+1/2, -x+1/2, z+1/2'
'-y+1/2, x+1/2, -z+1/2'
'y+1/2, -x+1/2, -z+1/2'

loop_
_atom_site_label
_atom_site_type_symbol
_atom_site_fract_x
_atom_site_fract_y
_atom_site_fract_z
_atom_site_U_iso_or_equiv
_atom_site_adp_type
_atom_site_occupancy
_atom_site_symmetry_multiplicity
_atom_site_calc_flag
_atom_site_refinement_flags
_atom_site_disorder_assembly
_atom_site_disorder_group
Sm1 Sm 0.0000 0.0000 0.0000 0.011(2) Uani 1 16 d S . .
Pd2 Pd 0.0000 0.5000 0.2500 0.039(2) Uiso 1 8 d S . .
Ga3 Ga 0.0000 0.0000 0.3814(10) 0.032(3) Uiso 1 8 d S . .

loop_
_atom_site_aniso_label
_atom_site_aniso_U_11
_atom_site_aniso_U_22
_atom_site_aniso_U_33
_atom_site_aniso_U_23
_atom_site_aniso_U_13
_atom_site_aniso_U_12
Sm1 0.008(2) 0.008(2) 0.018(3) 0.000 0.000 0.000

loop_
_atom_type_symbol
_atom_type_description
_atom_type_scat_dispersion_real
_atom_type_scat_dispersion_imag
_atom_type_scat_source
Ga Ga 0.2307 1.6083 'International Tables Vol C Tables 4.2.6.8 and 6.1.1.4'
Pd Pd -0.9988 1.0072 'International Tables Vol C Tables 4.2.6.8 and 6.1.1.4'
Sm Sm -0.1638 3.4418 'International Tables Vol C Tables 4.2.6.8 and 6.1.1.4'

loop_
_geom_angle_atom_site_label_1
_geom_angle_atom_site_label_2
_geom_angle_atom_site_label_3
_geom_angle
_geom_angle_site_symmetry_1
_geom_angle_site_symmetry_3
_geom_angle_publ_flag
Ga3 Sm1 Ga3 180.0(3) 25 9_444 ?
Ga3 Sm1 Ga3 135.0(3) 25 25_445 ?
Ga3 Sm1 Ga3 45.0(3) 9_444 25_445 ?
Ga3 Sm1 Ga3 45.0(3) 25 9_554 ?
Ga3 Sm1 Ga3 135.0(3) 9_444 9_554 ?
Ga3 Sm1 Ga3 180.0 25_445 9_554 ?
Ga3 Sm1 Ga3 81.58(12) 25 25_455 ?
Ga3 Sm1 Ga3 98.42(12) 9_444 25_455 ?
Ga3 Sm1 Ga3 81.58(12) 25_445 25_455 ?
Ga3 Sm1 Ga3 98.42(12) 9_554 25_455 ?
Ga3 Sm1 Ga3 81.58(12) 25 25_545 ?
Ga3 Sm1 Ga3 98.42(12) 9_444 25_545 ?
Ga3 Sm1 Ga3 81.58(12) 25_445 25_545 ?
Ga3 Sm1 Ga3 98.42(12) 9_554 25_545 ?
Ga3 Sm1 Ga3 135.0(3) 25_455 25_545 ?
Ga3 Sm1 Ga3 98.42(12) 25 9_454 ?
Ga3 Sm1 Ga3 81.58(12) 9_444 9_454 ?
Ga3 Sm1 Ga3 98.42(12) 25_445 9_454 ?
Ga3 Sm1 Ga3 81.58(12) 9_554 9_454 ?
Ga3 Sm1 Ga3 45.0(3) 25_455 9_454 ?
Ga3 Sm1 Ga3 180.0 25_545 9_454 ?
Ga3 Sm1 Ga3 98.42(12) 25 9_544 ?
Ga3 Sm1 Ga3 81.58(12) 9_444 9_544 ?
Ga3 Sm1 Ga3 98.42(12) 25_445 9_544 ?
Ga3 Sm1 Ga3 81.58(12) 9_554 9_544 ?
Ga3 Sm1 Ga3 180.0 25_455 9_544 ?
Ga3 Sm1 Ga3 45.0(3) 25_545 9_544 ?
Ga3 Sm1 Ga3 135.0(3) 9_454 9_544 ?
Ga3 Sm1 Pd2 44.89(13) 25 . ?
Ga3 Sm1 Pd2 135.11(13) 9_444 . ?
Ga3 Sm1 Pd2 96.53(15) 25_445 . ?
Ga3 Sm1 Pd2 83.47(15) 9_554 . ?
Ga3 Sm1 Pd2 44.89(13) 25_455 . ?
Ga3 Sm1 Pd2 96.53(15) 25_545 . ?
Ga3 Sm1 Pd2 83.47(15) 9_454 . ?
Ga3 Sm1 Pd2 135.11(13) 9_544 . ?
Ga3 Sm1 Pd2 135.11(13) 25 17 ?
Ga3 Sm1 Pd2 44.89(13) 9_444 17 ?
Ga3 Sm1 Pd2 83.47(15) 25_445 17 ?
Ga3 Sm1 Pd2 96.53(15) 9_554 17 ?
Ga3 Sm1 Pd2 135.11(13) 25_455 17 ?
Ga3 Sm1 Pd2 83.47(15) 25_545 17 ?
Ga3 Sm1 Pd2 96.53(15) 9_454 17 ?
Ga3 Sm1 Pd2 44.89(13) 9_544 17 ?
Pd2 Sm1 Pd2 180.0 . 17 ?
Ga3 Sm1 Pd2 44.89(13) 25 25 ?
Ga3 Sm1 Pd2 135.11(13) 9_444 25 ?
Ga3 Sm1 Pd2 96.53(15) 25_445 25 ?
Ga3 Sm1 Pd2 83.47(15) 9_554 25 ?
Ga3 Sm1 Pd2 96.53(15) 25_455 25 ?
Ga3 Sm1 Pd2 44.89(13) 25_545 25 ?
Ga3 Sm1 Pd2 135.11(13) 9_454 25 ?
Ga3 Sm1 Pd2 83.47(15) 9_544 25 ?
Pd2 Sm1 Pd2 52.850(3) . 25 ?
Pd2 Sm1 Pd2 127.150(3) 17 25 ?
Ga3 Sm1 Pd2 135.11(13) 25 9_444 ?
Ga3 Sm1 Pd2 44.89(13) 9_444 9_444 ?
Ga3 Sm1 Pd2 83.47(15) 25_445 9_444 ?
Ga3 Sm1 Pd2 96.53(15) 9_554 9_444 ?
Ga3 Sm1 Pd2 83.47(15) 25_455 9_444 ?
Ga3 Sm1 Pd2 135.11(13) 25_545 9_444 ?
Ga3 Sm1 Pd2 44.89(13) 9_454 9_444 ?
Ga3 Sm1 Pd2 96.53(15) 9_544 9_444 ?
Pd2 Sm1 Pd2 127.150(3) . 9_444 ?
Pd2 Sm1 Pd2 52.850(3) 17 9_444 ?
Pd2 Sm1 Pd2 180.0 25 9_444 ?
Ga3 Pd2 Ga3 107.24(19) 25_455 1_565 ?
Ga3 Pd2 Ga3 114.0(4) 25_455 25 ?
Ga3 Pd2 Ga3 107.24(19) 1_565 25 ?
Ga3 Pd2 Ga3 107.24(19) 25_455 . ?
Ga3 Pd2 Ga3 114.0(4) 1_565 . ?
Ga3 Pd2 Ga3 107.24(19) 25 . ?
Ga3 Pd2 Pd2 126.38(9) 25_455 25_565 ?
Ga3 Pd2 Pd2 53.62(9) 1_565 25_565 ?
Ga3 Pd2 Pd2 53.62(9) 25 25_565 ?
Ga3 Pd2 Pd2 126.38(9) . 25_565 ?
Ga3 Pd2 Pd2 53.62(9) 25_455 25_455 ?
Ga3 Pd2 Pd2 126.38(9) 1_565 25_455 ?
Ga3 Pd2 Pd2 126.38(9) 25 25_455 ?
Ga3 Pd2 Pd2 53.62(9) . 25_455 ?
Pd2 Pd2 Pd2 180.0 25_565 25_455 ?
Ga3 Pd2 Pd2 53.62(9) 25_455 25_465 ?
Ga3 Pd2 Pd2 53.62(9) 1_565 25_465 ?
Ga3 Pd2 Pd2 126.38(9) 25 25_465 ?
Ga3 Pd2 Pd2 126.38(9) . 25_465 ?
Pd2 Pd2 Pd2 90.0 25_565 25_465 ?
Pd2 Pd2 Pd2 90.0 25_455 25_465 ?
Ga3 Pd2 Pd2 126.38(9) 25_455 25 ?
Ga3 Pd2 Pd2 126.38(9) 1_565 25 ?
Ga3 Pd2 Pd2 53.62(9) 25 25 ?
Ga3 Pd2 Pd2 53.62(9) . 25 ?
Pd2 Pd2 Pd2 90.0 25_565 25 ?
Pd2 Pd2 Pd2 90.0 25_455 25 ?
Pd2 Pd2 Pd2 180.0 25_465 25 ?
Ga3 Pd2 Sm1 64.97(14) 25_455 . ?
Ga3 Pd2 Sm1 161.99(19) 1_565 . ?
Ga3 Pd2 Sm1 64.97(14) 25 . ?
Ga3 Pd2 Sm1 83.98(19) . . ?
Pd2 Pd2 Sm1 116.425(1) 25_565 . ?
Pd2 Pd2 Sm1 63.575(1) 25_455 . ?
Pd2 Pd2 Sm1 116.425(1) 25_465 . ?
Pd2 Pd2 Sm1 63.575(1) 25 . ?
Ga3 Pd2 Sm1 161.99(19) 25_455 9 ?
Ga3 Pd2 Sm1 64.97(14) 1_565 9 ?
Ga3 Pd2 Sm1 83.98(19) 25 9 ?
Ga3 Pd2 Sm1 64.97(14) . 9 ?
Pd2 Pd2 Sm1 63.575(1) 25_565 9 ?
Pd2 Pd2 Sm1 116.425(1) 25_455 9 ?
Pd2 Pd2 Sm1 116.425(1) 25_465 9 ?
Pd2 Pd2 Sm1 63.575(1) 25 9 ?
Sm1 Pd2 Sm1 127.150(3) . 9 ?
Ga3 Pd2 Sm1 64.97(14) 25_455 1_565 ?
Ga3 Pd2 Sm1 84.0(2) 1_565 1_565 ?
Ga3 Pd2 Sm1 64.97(14) 25 1_565 ?
Ga3 Pd2 Sm1 161.99(19) . 1_565 ?
Pd2 Pd2 Sm1 63.575(1) 25_565 1_565 ?
Pd2 Pd2 Sm1 116.425(1) 25_455 1_565 ?
Pd2 Pd2 Sm1 63.575(1) 25_465 1_565 ?
Pd2 Pd2 Sm1 116.425(1) 25 1_565 ?
Sm1 Pd2 Sm1 78.006(4) . 1_565 ?
Sm1 Pd2 Sm1 127.150(2) 9 1_565 ?
Ga3 Pd2 Sm1 83.98(19) 25_455 9_455 ?
Ga3 Pd2 Sm1 64.97(14) 1_565 9_455 ?
Ga3 Pd2 Sm1 161.99(19) 25 9_455 ?
Ga3 Pd2 Sm1 64.97(14) . 9_455 ?
Pd2 Pd2 Sm1 116.425(1) 25_565 9_455 ?
Pd2 Pd2 Sm1 63.575(1) 25_455 9_455 ?
Pd2 Pd2 Sm1 63.575(1) 25_465 9_455 ?
Pd2 Pd2 Sm1 116.425(1) 25 9_455 ?
Sm1 Pd2 Sm1 127.150(2) . 9_455 ?
Sm1 Pd2 Sm1 78.006(4) 9 9_455 ?
Sm1 Pd2 Sm1 127.150(3) 1_565 9_455 ?
Ga3 Ga3 Pd2 122.98(19) 17_556 25_455 ?
Ga3 Ga3 Pd2 122.98(19) 17_556 1_545 ?
Pd2 Ga3 Pd2 72.76(19) 25_455 1_545 ?
Ga3 Ga3 Pd2 123.0(2) 17_556 . ?
Pd2 Ga3 Pd2 72.76(19) 25_455 . ?
Pd2 Ga3 Pd2 114.0(4) 1_545 . ?
Ga3 Ga3 Pd2 123.0(2) 17_556 25 ?
Pd2 Ga3 Pd2 114.0(4) 25_455 25 ?
Pd2 Ga3 Pd2 72.76(19) 1_545 25 ?
Pd2 Ga3 Pd2 72.76(19) . 25 ?
Ga3 Ga3 Sm1 67.50(17) 17_556 9 ?
Pd2 Ga3 Sm1 139.14(8) 25_455 9 ?
Pd2 Ga3 Sm1 139.14(8) 1_545 9 ?
Pd2 Ga3 Sm1 70.143(11) . 9 ?
Pd2 Ga3 Sm1 70.143(11) 25 9 ?
Ga3 Ga3 Sm1 67.50(17) 17_556 9_445 ?
Pd2 Ga3 Sm1 70.143(11) 25_455 9_445 ?
Pd2 Ga3 Sm1 70.143(11) 1_545 9_445 ?
Pd2 Ga3 Sm1 139.14(8) . 9_445 ?
Pd2 Ga3 Sm1 139.14(8) 25 9_445 ?
Sm1 Ga3 Sm1 135.0(3) 9 9_445 ?
Ga3 Ga3 Sm1 67.50(17) 17_556 9_455 ?
Pd2 Ga3 Sm1 70.143(11) 25_455 9_455 ?
Pd2 Ga3 Sm1 139.14(8) 1_545 9_455 ?
Pd2 Ga3 Sm1 70.143(11) . 9_455 ?
Pd2 Ga3 Sm1 139.14(8) 25 9_455 ?
Sm1 Ga3 Sm1 81.58(12) 9 9_455 ?
Sm1 Ga3 Sm1 81.58(12) 9_445 9_455 ?
Ga3 Ga3 Sm1 67.50(17) 17_556 9_545 ?
Pd2 Ga3 Sm1 139.14(8) 25_455 9_545 ?
Pd2 Ga3 Sm1 70.143(11) 1_545 9_545 ?
Pd2 Ga3 Sm1 139.14(8) . 9_545 ?
Pd2 Ga3 Sm1 70.143(11) 25 9_545 ?
Sm1 Ga3 Sm1 81.58(12) 9 9_545 ?
Sm1 Ga3 Sm1 81.58(12) 9_445 9_545 ?
Sm1 Ga3 Sm1 135.0(3) 9_455 9_545 ?

loop_
_geom_bond_atom_site_label_1
_geom_bond_atom_site_label_2
_geom_bond_distance
_geom_bond_site_symmetry_2
_geom_bond_publ_flag
Sm1 Ga3 3.228(4) 25 ?
Sm1 Ga3 3.228(4) 9_444 ?
Sm1 Ga3 3.228(4) 25_445 ?
Sm1 Ga3 3.228(4) 9_554 ?
Sm1 Ga3 3.228(4) 25_455 ?
Sm1 Ga3 3.228(4) 25_545 ?
Sm1 Ga3 3.228(4) 9_454 ?
Sm1 Ga3 3.228(4) 9_544 ?
Sm1 Pd2 3.35022(12) . ?
Sm1 Pd2 3.35022(12) 17 ?
Sm1 Pd2 3.35022(12) 25 ?
Sm1 Pd2 3.35022(12) 9_444 ?
Pd2 Ga3 2.514(6) 25_455 ?
Pd2 Ga3 2.514(6) 1_565 ?
Pd2 Ga3 2.514(6) 25 ?
Pd2 Ga3 2.514(6) . ?
Pd2 Pd2 2.9819(2) 25_565 ?
Pd2 Pd2 2.9819(2) 25_455 ?
Pd2 Pd2 2.9819(2) 25_465 ?
Pd2 Pd2 2.9819(2) 25 ?
Pd2 Sm1 3.35022(12) 9 ?
Pd2 Sm1 3.35022(12) 1_565 ?
Pd2 Sm1 3.35022(12) 9_455 ?
Ga3 Ga3 2.47(2) 17_556 ?
Ga3 Pd2 2.514(6) 25_455 ?
Ga3 Pd2 2.514(6) 1_545 ?
Ga3 Pd2 2.514(6) 25 ?
Ga3 Sm1 3.228(4) 9 ?
Ga3 Sm1 3.228(4) 9_445 ?
Ga3 Sm1 3.228(4) 9_455 ?
Ga3 Sm1 3.228(4) 9_545 ?
